data_4038315
loop_
_publ_author_name
'Chand-Thakuri, Pratibha'
'Landge, Vinod G.'
'Kapoor, Mohit'
'Young, Michael C.'

_publ_section_title
;
 One-Pot C-H Arylation/Lactamization Cascade Reaction of Free
 Benzylamines.
;
_journal_name_full 'The Journal of organic chemistry'
_journal_paper_doi 10.1021/acs.joc.0c00542
_journal_year 2020
_chemical_formula_sum 'C17 H15 F2 N O'
_chemical_formula_weight 287.30
_space_group_crystal_system monoclinic
_space_group_IT_number 15
_space_group_name_Hall '-C 2yc'
_space_group_name_H-M_alt 'C 1 2/c 1'
_atom_sites_solution_hydrogens difmap
_audit_creation_method SHELXL-2017/1
_cell_angle_alpha 90
_cell_angle_beta 113.721(6)
_cell_angle_gamma 90
_cell_formula_units_Z 8
_cell_length_a 11.7435(16)
_cell_length_b 22.987(3)
_cell_length_c 11.0387(18)
_cell_measurement_reflns_used 8102
_cell_measurement_temperature 100(2)
_cell_measurement_theta_max 30.8
_cell_measurement_theta_min 3.393
_cell_volume 2728.1(7)
_computing_structure_refinement 'SHELXL-2017/1 (Sheldrick, 2017)'
_computing_structure_solution 'SHELXT 2014/5 (Sheldrick, 2014)'
_diffrn_ambient_temperature 100(2)
_diffrn_measured_fraction_theta_full 0.997
_diffrn_measured_fraction_theta_max 0.944
_diffrn_measurement_device_type 'Bruker APEXIII CCD'
_diffrn_measurement_method 'omega and phi scans'
_diffrn_radiation_type MoK\a
_diffrn_radiation_wavelength 0.71073
_diffrn_reflns_av_R_equivalents 0.0196
_diffrn_reflns_av_unetI/netI 0.0186
_diffrn_reflns_Laue_measured_fraction_full 0.997
_diffrn_reflns_Laue_measured_fraction_max 0.944
_diffrn_reflns_limit_h_max 16
_diffrn_reflns_limit_h_min -16
_diffrn_reflns_limit_k_max 32
_diffrn_reflns_limit_k_min -32
_diffrn_reflns_limit_l_max 15
_diffrn_reflns_limit_l_min -15
_diffrn_reflns_number 14507
_diffrn_reflns_point_group_measured_fraction_full 0.997
_diffrn_reflns_point_group_measured_fraction_max 0.944
_diffrn_reflns_theta_full 25.242
_diffrn_reflns_theta_max 30.897
_diffrn_reflns_theta_min 3.413
_diffrn_source 'fine-focus sealed tube'
_exptl_absorpt_coefficient_mu 0.106
_exptl_absorpt_correction_type multi-scan
_exptl_absorpt_process_details '(SADABS; Bruker, 2017)'
_exptl_crystal_colour 'translucent white'
_exptl_crystal_density_diffrn 1.399
_exptl_crystal_description block-like
_exptl_crystal_F_000 1200
_exptl_crystal_size_max 0.286
_exptl_crystal_size_mid 0.278
_exptl_crystal_size_min 0.054
_exptl_transmission_factor_max 0.9940
_exptl_transmission_factor_min 0.9700
_refine_diff_density_max 0.433
_refine_diff_density_min -0.196
_refine_diff_density_rms 0.049
_refine_ls_extinction_method none
_refine_ls_goodness_of_fit_ref 1.202
_refine_ls_hydrogen_treatment refall
_refine_ls_matrix_type full
_refine_ls_number_parameters 250
_refine_ls_number_reflns 4070
_refine_ls_number_restraints 0
_refine_ls_restrained_S_all 1.202
_refine_ls_R_factor_all 0.0461
_refine_ls_R_factor_gt 0.0400
_refine_ls_shift/su_max 0.001
_refine_ls_shift/su_mean 0.000
_refine_ls_structure_factor_coef Fsqd
_refine_ls_weighting_details 'w=1/[\s^2^(Fo^2^)+(0.1000P)^2^] where P=(Fo^2^+2Fc^2^)/3'
_refine_ls_weighting_scheme calc
_refine_ls_wR_factor_gt 0.1372
_refine_ls_wR_factor_ref 0.1435
_reflns_Friedel_coverage 0.000
_reflns_number_gt 3575
_reflns_number_total 4070
_reflns_threshold_expression 'I > 2\s(I)'
_cod_data_source_file jo0c00542_si_002.cif
_cod_data_source_block PCT_2_207B_0m_a
_cod_original_cell_volume 2728.2(7)
_cod_original_sg_symbol_H-M 'C 2/c'
_cod_database_code 4038315
_shelx_shelxl_version_number 2017/1
_shelx_space_group_comment
;
The symmetry employed for this shelxl refinement is uniquely defined
by the following loop, which should always be used as a source of
symmetry information in preference to the above space-group names.
They are only intended as comments.
;
_shelx_estimated_absorpt_t_min 0.970
_shelx_estimated_absorpt_t_max 0.994

loop_
_space_group_symop_operation_xyz
'x, y, z'
'-x, y, -z+1/2'
'x+1/2, y+1/2, z'
'-x+1/2, y+1/2, -z+1/2'
'-x, -y, -z'
'x, -y, z-1/2'
'-x+1/2, -y+1/2, -z'
'x+1/2, -y+1/2, z-1/2'

loop_
_atom_site_label
_atom_site_type_symbol
_atom_site_fract_x
_atom_site_fract_y
_atom_site_fract_z
_atom_site_U_iso_or_equiv
_atom_site_adp_type
_atom_site_occupancy
_atom_site_site_symmetry_order
_atom_site_calc_flag
_atom_site_refinement_flags_posn
_atom_site_refinement_flags_adp
_atom_site_refinement_flags_occupancy
_atom_site_disorder_assembly
_atom_site_disorder_group
F1 F 0.85148(6) 0.63634(3) 0.31841(6) 0.02934(18) Uani 1 1 d . . . . .
F2 F 0.66126(6) 0.56015(3) 0.24033(6) 0.02705(17) Uani 1 1 d . . . . .
O1 O 0.50119(6) 0.56300(3) 0.59319(7) 0.02011(17) Uani 1 1 d . . . . .
N1 N 0.66898(7) 0.57681(3) 0.78353(8) 0.01758(18) Uani 1 1 d . . . . .
C1 C 0.81174(10) 0.57330(5) 1.01047(10) 0.0245(2) Uani 1 1 d . . . . .
C2 C 0.89029(9) 0.54765(4) 0.83952(10) 0.0198(2) Uani 1 1 d . . . . .
C3 C 0.80102(8) 0.58824(4) 0.87100(9) 0.01743(19) Uani 1 1 d . . . . .
C4 C 0.82888(8) 0.65250(4) 0.85613(9) 0.01740(19) Uani 1 1 d . . . . .
C5 C 0.86926(9) 0.69002(4) 0.96487(10) 0.0216(2) Uani 1 1 d . . . . .
C6 C 0.89716(9) 0.74892(5) 0.95520(11) 0.0253(2) Uani 1 1 d . . . . .
C7 C 0.94569(11) 0.78686(6) 1.07616(14) 0.0363(3) Uani 1 1 d . . . . .
C8 C 0.88066(10) 0.77033(4) 0.83194(12) 0.0278(2) Uani 1 1 d . . . . .
C9 C 0.83952(10) 0.73408(4) 0.72219(11) 0.0243(2) Uani 1 1 d . . . . .
C10 C 0.81440(8) 0.67481(4) 0.73168(9) 0.01808(19) Uani 1 1 d . . . . .
C11 C 0.77512(8) 0.63960(4) 0.60814(9) 0.01688(19) Uani 1 1 d . . . . .
C12 C 0.83248(9) 0.65241(4) 0.52102(10) 0.0198(2) Uani 1 1 d . . . . .
C13 C 0.79424(9) 0.62475(4) 0.40020(10) 0.0212(2) Uani 1 1 d . . . . .
C14 C 0.69780(9) 0.58475(4) 0.36102(9) 0.0201(2) Uani 1 1 d . . . . .
C15 C 0.64122(9) 0.57040(4) 0.44482(9) 0.0186(2) Uani 1 1 d . . . . .
C16 C 0.68131(8) 0.59678(4) 0.56989(9) 0.01600(18) Uani 1 1 d . . . . .
C17 C 0.61184(8) 0.57793(4) 0.65123(9) 0.01621(19) Uani 1 1 d . . . . .
H1A H 0.7915(16) 0.5311(7) 1.0157(17) 0.042(4) Uiso 1 1 d . . . . .
H1B H 0.7554(14) 0.5963(7) 1.0369(15) 0.033(4) Uiso 1 1 d . . . . .
H1C H 0.8986(15) 0.5799(7) 1.0751(16) 0.036(4) Uiso 1 1 d . . . . .
H2A H 0.8655(16) 0.5083(7) 0.8431(16) 0.036(4) Uiso 1 1 d . . . . .
H2B H 0.8875(13) 0.5539(6) 0.7505(15) 0.028(3) Uiso 1 1 d . . . . .
H2C H 0.9753(15) 0.5556(7) 0.9046(15) 0.032(4) Uiso 1 1 d . . . . .
H5 H 0.8765(13) 0.6756(7) 1.0469(13) 0.027(3) Uiso 1 1 d . . . . .
H8 H 0.9039(15) 0.8126(8) 0.8258(16) 0.047(5) Uiso 1 1 d . . . . .
H7A H 0.9018(15) 0.7792(7) 1.1323(15) 0.035(4) Uiso 1 1 d . . . . .
H7B H 1.0374(18) 0.7793(8) 1.1246(17) 0.050(5) Uiso 1 1 d . . . . .
H7C H 0.934(2) 0.8305(9) 1.056(2) 0.061(5) Uiso 1 1 d . . . . .
H9 H 0.8266(12) 0.7492(6) 0.6351(14) 0.024(3) Uiso 1 1 d . . . . .
H12 H 0.9016(13) 0.6800(6) 0.5463(13) 0.022(3) Uiso 1 1 d . . . . .
H15 H 0.5759(14) 0.5414(7) 0.4192(15) 0.033(4) Uiso 1 1 d . . . . .
H18 H 0.6198(15) 0.5681(6) 0.8238(15) 0.029(3) Uiso 1 1 d . . . . .

loop_
_atom_site_aniso_label
_atom_site_aniso_U_11
_atom_site_aniso_U_22
_atom_site_aniso_U_33
_atom_site_aniso_U_23
_atom_site_aniso_U_13
_atom_site_aniso_U_12
F1 0.0234(3) 0.0429(4) 0.0256(3) 0.0054(3) 0.0138(3) -0.0017(3)
F2 0.0264(3) 0.0348(3) 0.0198(3) -0.0044(2) 0.0091(2) -0.0001(3)
O1 0.0119(3) 0.0237(3) 0.0247(4) -0.0048(2) 0.0073(3) -0.0028(2)
N1 0.0115(4) 0.0209(4) 0.0211(4) -0.0008(3) 0.0073(3) -0.0021(3)
C1 0.0200(5) 0.0310(5) 0.0212(4) 0.0022(4) 0.0069(4) -0.0034(4)
C2 0.0137(4) 0.0181(4) 0.0272(5) 0.0019(3) 0.0077(3) 0.0016(3)
C3 0.0115(4) 0.0188(4) 0.0210(4) -0.0002(3) 0.0055(3) -0.0015(3)
C4 0.0099(4) 0.0181(4) 0.0233(4) -0.0028(3) 0.0058(3) -0.0002(3)
C5 0.0132(4) 0.0256(5) 0.0247(5) -0.0059(3) 0.0062(3) -0.0002(3)
C6 0.0136(4) 0.0230(5) 0.0348(5) -0.0108(4) 0.0052(4) -0.0007(3)
C7 0.0241(6) 0.0353(6) 0.0435(7) -0.0223(5) 0.0073(5) -0.0043(5)
C8 0.0211(5) 0.0159(4) 0.0395(6) -0.0042(4) 0.0050(4) -0.0009(3)
C9 0.0198(5) 0.0168(4) 0.0309(5) 0.0010(4) 0.0045(4) -0.0016(3)
C10 0.0116(4) 0.0166(4) 0.0240(4) -0.0015(3) 0.0051(3) -0.0006(3)
C11 0.0123(4) 0.0164(4) 0.0208(4) 0.0013(3) 0.0054(3) 0.0012(3)
C12 0.0136(4) 0.0216(4) 0.0235(4) 0.0042(3) 0.0067(3) -0.0004(3)
C13 0.0155(4) 0.0265(5) 0.0228(4) 0.0060(3) 0.0090(3) 0.0035(3)
C14 0.0162(4) 0.0240(4) 0.0185(4) 0.0002(3) 0.0052(3) 0.0038(3)
C15 0.0136(4) 0.0191(4) 0.0216(4) -0.0011(3) 0.0056(3) 0.0011(3)
C16 0.0111(4) 0.0164(4) 0.0202(4) 0.0003(3) 0.0060(3) 0.0014(3)
C17 0.0124(4) 0.0146(4) 0.0225(4) -0.0027(3) 0.0079(3) 0.0001(3)

loop_
_atom_type_symbol
_atom_type_description
_atom_type_scat_dispersion_real
_atom_type_scat_dispersion_imag
_atom_type_scat_source
C C 0.0033 0.0016 'International Tables Vol C Tables 4.2.6.8 and 6.1.1.4'
H H 0.0000 0.0000 'International Tables Vol C Tables 4.2.6.8 and 6.1.1.4'
F F 0.0171 0.0103 'International Tables Vol C Tables 4.2.6.8 and 6.1.1.4'
N N 0.0061 0.0033 'International Tables Vol C Tables 4.2.6.8 and 6.1.1.4'
O O 0.0106 0.0060 'International Tables Vol C Tables 4.2.6.8 and 6.1.1.4'

loop_
_geom_angle_atom_site_label_1
_geom_angle_atom_site_label_2
_geom_angle_atom_site_label_3
_geom_angle
_geom_angle_site_symmetry_1
_geom_angle_site_symmetry_3
_geom_angle_publ_flag
C17 N1 C3 129.80(8) . . ?
C17 N1 H18 114.3(10) . . ?
C3 N1 H18 115.9(10) . . ?
C3 C1 H1A 110.4(9) . . ?
C3 C1 H1B 112.7(9) . . ?
H1A C1 H1B 107.5(13) . . ?
C3 C1 H1C 109.4(9) . . ?
H1A C1 H1C 107.7(14) . . ?
H1B C1 H1C 108.9(12) . . ?
C3 C2 H2A 108.5(10) . . ?
C3 C2 H2B 112.7(8) . . ?
H2A C2 H2B 107.0(13) . . ?
C3 C2 H2C 107.8(9) . . ?
H2A C2 H2C 112.4(14) . . ?
H2B C2 H2C 108.6(12) . . ?
N1 C3 C1 104.84(7) . . ?
N1 C3 C4 108.21(7) . . ?
C1 C3 C4 112.82(8) . . ?
N1 C3 C2 111.91(7) . . ?
C1 C3 C2 107.58(8) . . ?
C4 C3 C2 111.34(7) . . ?
C5 C4 C10 118.59(9) . . ?
C5 C4 C3 121.01(8) . . ?
C10 C4 C3 120.41(8) . . ?
C4 C5 C6 122.53(10) . . ?
C4 C5 H5 118.7(9) . . ?
C6 C5 H5 118.8(9) . . ?
C8 C6 C5 118.14(9) . . ?
C8 C6 C7 121.33(10) . . ?
C5 C6 C7 120.52(11) . . ?
C6 C7 H7A 110.8(9) . . ?
C6 C7 H7B 108.4(10) . . ?
H7A C7 H7B 111.1(14) . . ?
C6 C7 H7C 113.9(12) . . ?
H7A C7 H7C 105.2(15) . . ?
H7B C7 H7C 107.5(16) . . ?
C6 C8 C9 120.41(10) . . ?
C6 C8 H8 118.0(10) . . ?
C9 C8 H8 121.6(10) . . ?
C8 C9 C10 121.77(10) . . ?
C8 C9 H9 120.5(8) . . ?
C10 C9 H9 117.7(8) . . ?
C9 C10 C4 118.53(9) . . ?
C9 C10 C11 117.06(9) . . ?
C4 C10 C11 124.41(8) . . ?
C16 C11 C12 118.16(8) . . ?
C16 C11 C10 124.77(8) . . ?
C12 C11 C10 116.99(8) . . ?
C13 C12 C11 120.29(9) . . ?
C13 C12 H12 119.0(8) . . ?
C11 C12 H12 120.7(8) . . ?
F1 C13 C12 119.95(9) . . ?
F1 C13 C14 119.07(9) . . ?
C12 C13 C14 120.98(9) . . ?
F2 C14 C15 120.98(9) . . ?
F2 C14 C13 118.80(9) . . ?
C15 C14 C13 120.22(9) . . ?
C14 C15 C16 119.66(9) . . ?
C14 C15 H15 120.5(9) . . ?
C16 C15 H15 119.9(9) . . ?
C15 C16 C11 120.57(8) . . ?
C15 C16 C17 114.57(8) . . ?
C11 C16 C17 124.77(8) . . ?
O1 C17 N1 121.17(8) . . ?
O1 C17 C16 118.59(8) . . ?
N1 C17 C16 120.23(8) . . ?

loop_
_geom_bond_atom_site_label_1
_geom_bond_atom_site_label_2
_geom_bond_distance
_geom_bond_site_symmetry_2
_geom_bond_publ_flag
F1 C13 1.3514(11) . ?
F2 C14 1.3487(11) . ?
O1 C17 1.2437(11) . ?
N1 C17 1.3399(12) . ?
N1 C3 1.4836(12) . ?
N1 H18 0.882(16) . ?
C1 C3 1.5323(14) . ?
C1 H1A 1.007(17) . ?
C1 H1B 0.979(15) . ?
C1 H1C 0.994(17) . ?
C2 C3 1.5437(13) . ?
C2 H2A 0.955(16) . ?
C2 H2B 0.980(15) . ?
C2 H2C 0.984(16) . ?
C3 C4 1.5361(13) . ?
C4 C5 1.3970(13) . ?
C4 C10 1.4111(13) . ?
C5 C6 1.4072(15) . ?
C5 H5 0.935(14) . ?
C6 C8 1.3853(17) . ?
C6 C7 1.5020(15) . ?
C7 H7A 0.968(16) . ?
C7 H7B 1.006(19) . ?
C7 H7C 1.03(2) . ?
C8 C9 1.3873(15) . ?
C8 H8 1.019(19) . ?
C9 C10 1.4069(13) . ?
C9 H9 0.975(14) . ?
C10 C11 1.4904(13) . ?
C11 C16 1.4094(12) . ?
C11 C12 1.4094(13) . ?
C12 C13 1.3794(14) . ?
C12 H12 0.978(14) . ?
C13 C14 1.3861(14) . ?
C14 C15 1.3785(14) . ?
C15 C16 1.4045(13) . ?
C15 H15 0.969(16) . ?
C16 C17 1.4997(12) . ?
